data_7234262
loop_
_publ_author_name
'Wenjing Kan'
'Liping Zhu'
'Ying Wei'
'Dongge Ma'
'Mingzhi Sun'
'Zhongbin Wu'
'Wei Huang'
'Hui Xu'

_publ_section_title
;
 Phosphine oxide-jointed electron transporters for the reduction of
 interfacial quenching in highly efficient blue PHOLEDs
;
_journal_name_full 'Journal of Materials Chemistry C'
_journal_page_first 5430
_journal_page_last 5439
_journal_paper_doi 10.1039/C5TC00643K
_journal_volume 3
_journal_year 2015
_chemical_formula_sum 'C20 H10 Cl0.5 N2 O P S0.5'
_chemical_formula_weight 359.03
_chemical_name_common PBIPO
_chemical_name_systematic 'Diphenyl(4-(2-phenyl-1H-benzo[d]imidazol-1-yl)phenyl)phosphine oxide'
_space_group_IT_number 2
_space_group_name_Hall '-P 1'
_space_group_name_H-M_alt 'P -1'
_atom_sites_solution_hydrogens geom
_atom_sites_solution_primary direct
_atom_sites_solution_secondary difmap
_cell_angle_alpha 115.982(7)
_cell_angle_beta 111.790(6)
_cell_angle_gamma 91.787(6)
_cell_formula_units_Z 2
_cell_length_a 10.8937(8)
_cell_length_b 12.4951(10)
_cell_length_c 13.1030(8)
_cell_measurement_temperature 295(2)
_cell_volume 1448.1(2)
_computing_structure_refinement 'SHELXL-97 (Sheldrick, 1997)'
_computing_structure_solution 'SHELXS-97 (Sheldrick, 1990)'
_diffrn_ambient_temperature 295(2)
_diffrn_measured_fraction_theta_full 0.998
_diffrn_measured_fraction_theta_max 0.998
_diffrn_radiation_monochromator graphite
_diffrn_radiation_source 'fine-focus sealed tube'
_diffrn_radiation_type MoK\a
_diffrn_radiation_wavelength 0.71073
_diffrn_reflns_av_R_equivalents 0.0182
_diffrn_reflns_av_sigmaI/netI 0.0350
_diffrn_reflns_limit_h_max 13
_diffrn_reflns_limit_h_min -13
_diffrn_reflns_limit_k_max 15
_diffrn_reflns_limit_k_min -12
_diffrn_reflns_limit_l_max 14
_diffrn_reflns_limit_l_min -16
_diffrn_reflns_number 9969
_diffrn_reflns_theta_full 26.37
_diffrn_reflns_theta_max 26.37
_diffrn_reflns_theta_min 3.09
_exptl_absorpt_coefficient_mu 0.183
_exptl_crystal_colour colorless
_exptl_crystal_density_diffrn 0.823
_exptl_crystal_density_method 'not measured'
_exptl_crystal_F_000 367
_exptl_crystal_preparation Luminescent
_exptl_crystal_recrystallization_method 'Re-crystallisation from solvent: '
_refine_diff_density_max 0.839
_refine_diff_density_min -0.876
_refine_diff_density_rms 0.068
_refine_ls_extinction_method none
_refine_ls_goodness_of_fit_ref 1.108
_refine_ls_hydrogen_treatment mixed
_refine_ls_matrix_type full
_refine_ls_number_parameters 355
_refine_ls_number_reflns 5915
_refine_ls_number_restraints 0
_refine_ls_restrained_S_all 1.108
_refine_ls_R_factor_all 0.1043
_refine_ls_R_factor_gt 0.0796
_refine_ls_shift/su_max 0.146
_refine_ls_shift/su_mean 0.017
_refine_ls_structure_factor_coef Fsqd
_refine_ls_weighting_details 'calc w=1/[\s^2^(Fo^2^)+(0.1124P)^2^+1.2370P] where P=(Fo^2^+2Fc^2^)/3'
_refine_ls_weighting_scheme calc
_refine_ls_wR_factor_gt 0.2211
_refine_ls_wR_factor_ref 0.2436
_reflns_number_gt 4258
_reflns_number_total 5915
_reflns_threshold_expression >2sigma(I)
_cod_data_source_file J-Mater-Chem-C-2015-3-5430.cif
_cod_data_source_block 1
_cod_original_cell_volume 1448.05(17)
_cod_original_formula_sum 'C20 H10 Cl0.50 N2 O P S0.50'
_cod_database_code 7234262

loop_
_symmetry_equiv_pos_as_xyz
'x, y, z'
'-x, -y, -z'

loop_
_atom_site_label
_atom_site_type_symbol
_atom_site_fract_x
_atom_site_fract_y
_atom_site_fract_z
_atom_site_U_iso_or_equiv
_atom_site_adp_type
_atom_site_occupancy
_atom_site_symmetry_multiplicity
_atom_site_calc_flag
_atom_site_refinement_flags
_atom_site_disorder_assembly
_atom_site_disorder_group
C1 C 0.4648(4) -0.0471(4) -0.2502(4) 0.0597(10) Uani 1 1 d . . .
H1 H 0.4592 0.0281 -0.2476 0.072 Uiso 1 1 calc R . .
C2 C 0.4020(5) -0.0864(4) -0.1942(5) 0.0754(13) Uani 1 1 d . . .
H2 H 0.3554 -0.0368 -0.1529 0.090 Uiso 1 1 calc R . .
C3 C 0.4081(5) -0.1982(5) -0.1994(5) 0.0739(12) Uani 1 1 d . . .
H3 H 0.3653 -0.2244 -0.1620 0.089 Uiso 1 1 calc R . .
C4 C 0.4776(5) -0.2713(4) -0.2598(4) 0.0708(12) Uani 1 1 d . . .
H4 H 0.4818 -0.3470 -0.2632 0.085 Uiso 1 1 calc R . .
C5 C 0.5403(4) -0.2330(3) -0.3146(4) 0.0578(10) Uani 1 1 d . . .
H5 H 0.5866 -0.2834 -0.3557 0.069 Uiso 1 1 calc R . .
C6 C 0.5362(3) -0.1202(3) -0.3102(3) 0.0463(8) Uani 1 1 d . . .
C7 C 0.6042(3) -0.0836(3) -0.3724(3) 0.0439(8) Uani 1 1 d . . .
C8 C 0.6911(4) -0.0929(3) -0.4982(3) 0.0514(9) Uani 1 1 d . . .
C9 C 0.7413(5) -0.1307(4) -0.5892(4) 0.0692(12) Uani 1 1 d . . .
H9 H 0.7250 -0.2131 -0.6461 0.083 Uiso 1 1 calc R . .
C10 C 0.8154(5) -0.0421(5) -0.5917(4) 0.0789(14) Uani 1 1 d . . .
H10 H 0.8502 -0.0653 -0.6513 0.095 Uiso 1 1 calc R . .
C11 C 0.8404(5) 0.0819(5) -0.5075(4) 0.0751(13) Uani 1 1 d . . .
H11 H 0.8913 0.1392 -0.5124 0.090 Uiso 1 1 calc R . .
C12 C 0.7915(4) 0.1216(4) -0.4173(4) 0.0611(10) Uani 1 1 d . . .
H12 H 0.8079 0.2043 -0.3612 0.073 Uiso 1 1 calc R . .
C13 C 0.7164(4) 0.0317(3) -0.4145(3) 0.0473(8) Uani 1 1 d . . .
C14 C 0.6866(3) 0.1442(3) -0.2186(3) 0.0397(7) Uani 1 1 d . . .
C15 C 0.7532(3) 0.1457(3) -0.1051(3) 0.0457(8) Uani 1 1 d . . .
H15 H 0.7761 0.0753 -0.1032 0.055 Uiso 1 1 calc R . .
C16 C 0.7854(4) 0.2533(3) 0.0060(3) 0.0466(8) Uani 1 1 d . . .
H16 H 0.8293 0.2543 0.0824 0.056 Uiso 1 1 calc R . .
C17 C 0.7531(3) 0.3597(3) 0.0048(3) 0.0399(7) Uani 1 1 d . . .
C18 C 0.6851(3) 0.3563(3) -0.1100(3) 0.0435(7) Uani 1 1 d . . .
H18 H 0.6623 0.4265 -0.1124 0.052 Uiso 1 1 calc R . .
C19 C 0.6511(3) 0.2480(3) -0.2217(3) 0.0441(8) Uani 1 1 d . . .
H19 H 0.6044 0.2457 -0.2984 0.053 Uiso 1 1 calc R . .
C20 C 1.0674(4) 0.4813(4) 0.1936(4) 0.0576(9) Uani 1 1 d . . .
H20 H 1.0382 0.4499 0.1076 0.069 Uiso 1 1 calc R . .
C21 C 1.2034(4) 0.4966(4) 0.2693(5) 0.0740(12) Uani 1 1 d . . .
H21 H 1.2642 0.4753 0.2333 0.089 Uiso 1 1 calc R . .
C22 C 1.2476(5) 0.5418(5) 0.3940(5) 0.0920(17) Uani 1 1 d . . .
H22 H 1.3388 0.5531 0.4442 0.110 Uiso 1 1 calc R . .
C23 C 1.1583(6) 0.5710(6) 0.4464(5) 0.1012(19) Uani 1 1 d . . .
H23 H 1.1889 0.6007 0.5324 0.121 Uiso 1 1 calc R . .
C24 C 1.0213(5) 0.5573(4) 0.3735(4) 0.0742(13) Uani 1 1 d . . .
H24 H 0.9616 0.5782 0.4107 0.089 Uiso 1 1 calc R . .
C25 C 0.9752(4) 0.5125(3) 0.2456(3) 0.0493(8) Uani 1 1 d . . .
C26 C 0.7848(4) 0.6203(3) 0.1177(3) 0.0471(8) Uani 1 1 d . . .
C27 C 0.8908(4) 0.6826(4) 0.1155(4) 0.0604(10) Uani 1 1 d . . .
H27 H 0.9757 0.6645 0.1389 0.072 Uiso 1 1 calc R . .
C28 C 0.8708(5) 0.7717(4) 0.0787(5) 0.0762(13) Uani 1 1 d . . .
H28 H 0.9418 0.8129 0.0768 0.091 Uiso 1 1 calc R . .
C29 C 0.7458(6) 0.7987(5) 0.0452(5) 0.0804(14) Uani 1 1 d . . .
H29 H 0.7318 0.8576 0.0194 0.096 Uiso 1 1 calc R . .
C30 C 0.6410(6) 0.7393(5) 0.0492(5) 0.0795(14) Uani 1 1 d . . .
H30 H 0.5569 0.7591 0.0276 0.095 Uiso 1 1 calc R . .
C31 C 0.6600(4) 0.6507(4) 0.0851(4) 0.0622(10) Uani 1 1 d . . .
H31 H 0.5885 0.6108 0.0875 0.075 Uiso 1 1 calc R . .
C32 C 0.9113(6) -0.2207(7) -0.2964(7) 0.114(2) Uani 1 1 d . . .
H32A H 0.8856 -0.3051 -0.3167 0.137 Uiso 1 1 calc R . .
H32B H 0.8399 -0.2066 -0.3571 0.137 Uiso 1 1 calc R . .
N2 N 0.6597(3) 0.0359(2) -0.3337(2) 0.0433(6) Uani 1 1 d . . .
N1 N 0.6199(3) -0.1622(3) -0.4706(3) 0.0528(8) Uani 1 1 d . . .
O1 O 0.7113(3) 0.4904(3) 0.2164(3) 0.0668(8) Uani 1 1 d . . .
O1W O 0.5434(5) 0.5746(3) 0.3421(5) 0.1204(17) Uani 1 1 d G . .
H1WA H 0.5036 0.5064 0.3274 0.181 Uiso 1 1 d G . .
H1WB H 0.6289 0.5831 0.3757 0.181 Uiso 1 1 d G . .
P1 P 0.79820(9) 0.49650(8) 0.15382(8) 0.0445(3) Uani 1 1 d . . .
Cl2 Cl 0.9234(2) -0.1250(3) -0.1477(2) 0.1577(10) Uani 1 1 d . . .
Cl1 Cl 1.0539(3) -0.2005(3) -0.3097(2) 0.1956(14) Uani 1 1 d . . .

loop_
_atom_site_aniso_label
_atom_site_aniso_U_11
_atom_site_aniso_U_22
_atom_site_aniso_U_33
_atom_site_aniso_U_23
_atom_site_aniso_U_13
_atom_site_aniso_U_12
C1 0.062(2) 0.049(2) 0.070(3) 0.0266(19) 0.033(2) 0.0124(17)
C2 0.076(3) 0.072(3) 0.084(3) 0.032(3) 0.048(3) 0.014(2)
C3 0.067(3) 0.083(3) 0.076(3) 0.046(3) 0.028(2) 0.003(2)
C4 0.074(3) 0.052(2) 0.071(3) 0.035(2) 0.011(2) -0.003(2)
C5 0.063(2) 0.0371(17) 0.055(2) 0.0150(16) 0.0175(19) 0.0023(16)
C6 0.0456(18) 0.0360(16) 0.0391(17) 0.0111(14) 0.0094(14) 0.0024(14)
C7 0.0467(18) 0.0337(15) 0.0349(16) 0.0089(13) 0.0107(14) 0.0081(13)
C8 0.055(2) 0.052(2) 0.0364(17) 0.0145(15) 0.0171(16) 0.0139(16)
C9 0.083(3) 0.073(3) 0.045(2) 0.017(2) 0.034(2) 0.027(2)
C10 0.084(3) 0.106(4) 0.051(2) 0.032(3) 0.040(2) 0.028(3)
C11 0.076(3) 0.092(3) 0.059(3) 0.035(2) 0.034(2) 0.004(2)
C12 0.068(3) 0.059(2) 0.046(2) 0.0168(18) 0.0248(19) 0.0048(19)
C13 0.0484(19) 0.0483(18) 0.0335(16) 0.0125(14) 0.0150(15) 0.0116(15)
C14 0.0412(17) 0.0325(15) 0.0329(15) 0.0069(12) 0.0146(13) 0.0045(12)
C15 0.0504(19) 0.0369(16) 0.0410(17) 0.0151(14) 0.0156(15) 0.0101(14)
C16 0.052(2) 0.0451(18) 0.0323(16) 0.0147(14) 0.0136(15) 0.0100(15)
C17 0.0383(16) 0.0377(15) 0.0349(15) 0.0096(13) 0.0174(13) 0.0033(13)
C18 0.0517(19) 0.0331(15) 0.0377(16) 0.0120(13) 0.0177(15) 0.0080(14)
C19 0.0523(19) 0.0378(16) 0.0335(16) 0.0147(13) 0.0130(14) 0.0076(14)
C20 0.051(2) 0.065(2) 0.053(2) 0.0267(19) 0.0209(18) 0.0101(18)
C21 0.051(2) 0.070(3) 0.093(4) 0.039(3) 0.023(2) 0.009(2)
C22 0.058(3) 0.089(4) 0.077(3) 0.026(3) -0.004(3) 0.004(3)
C23 0.089(4) 0.110(4) 0.045(2) 0.018(3) -0.006(3) 0.007(3)
C24 0.080(3) 0.078(3) 0.038(2) 0.012(2) 0.019(2) 0.012(2)
C25 0.054(2) 0.0402(17) 0.0371(17) 0.0101(14) 0.0139(15) 0.0020(15)
C26 0.0487(19) 0.0383(16) 0.0360(16) 0.0018(13) 0.0198(15) 0.0078(14)
C27 0.057(2) 0.057(2) 0.062(2) 0.0247(19) 0.027(2) 0.0121(18)
C28 0.091(3) 0.062(3) 0.090(3) 0.040(2) 0.048(3) 0.019(2)
C29 0.104(4) 0.071(3) 0.072(3) 0.038(2) 0.039(3) 0.036(3)
C30 0.081(3) 0.077(3) 0.076(3) 0.034(3) 0.032(3) 0.041(3)
C31 0.052(2) 0.060(2) 0.059(2) 0.0161(19) 0.0241(19) 0.0155(18)
C32 0.077(4) 0.133(5) 0.113(5) 0.053(4) 0.029(4) 0.026(4)
N2 0.0500(16) 0.0344(13) 0.0350(14) 0.0095(11) 0.0171(12) 0.0061(11)
N1 0.0643(19) 0.0385(15) 0.0404(15) 0.0096(12) 0.0191(14) 0.0119(13)
O1 0.0723(18) 0.0680(17) 0.0600(16) 0.0164(14) 0.0466(15) 0.0077(14)
O1W 0.128(3) 0.0529(19) 0.184(5) 0.025(2) 0.111(4) 0.016(2)
P1 0.0454(5) 0.0417(5) 0.0351(4) 0.0065(4) 0.0212(4) 0.0037(4)
Cl2 0.1628(19) 0.208(2) 0.1156(14) 0.0710(15) 0.0758(14) 0.1181(18)
Cl1 0.145(2) 0.322(4) 0.1396(19) 0.113(2) 0.0826(17) 0.013(2)

loop_
_atom_type_symbol
_atom_type_description
_atom_type_scat_dispersion_real
_atom_type_scat_dispersion_imag
_atom_type_scat_source
C C 0.0033 0.0016 'International Tables Vol C Tables 4.2.6.8 and 6.1.1.4'
H H 0.0000 0.0000 'International Tables Vol C Tables 4.2.6.8 and 6.1.1.4'
N N 0.0061 0.0033 'International Tables Vol C Tables 4.2.6.8 and 6.1.1.4'
O O 0.0106 0.0060 'International Tables Vol C Tables 4.2.6.8 and 6.1.1.4'
P P 0.1023 0.0942 'International Tables Vol C Tables 4.2.6.8 and 6.1.1.4'
Cl Cl 0.1484 0.1585 'International Tables Vol C Tables 4.2.6.8 and 6.1.1.4'
S S 0.1246 0.1234 'International Tables Vol C Tables 4.2.6.8 and 6.1.1.4'

loop_
_geom_angle_atom_site_label_1
_geom_angle_atom_site_label_2
_geom_angle_atom_site_label_3
_geom_angle
_geom_angle_site_symmetry_1
_geom_angle_site_symmetry_3
C2 C1 C6 119.9(4) . .
C2 C1 H1 120.1 . .
C6 C1 H1 120.1 . .
C1 C2 C3 120.4(4) . .
C1 C2 H2 119.8 . .
C3 C2 H2 119.8 . .
C4 C3 C2 119.9(4) . .
C4 C3 H3 120.0 . .
C2 C3 H3 120.0 . .
C5 C4 C3 120.1(4) . .
C5 C4 H4 120.0 . .
C3 C4 H4 119.9 . .
C4 C5 C6 121.1(4) . .
C4 C5 H5 119.4 . .
C6 C5 H5 119.4 . .
C5 C6 C1 118.7(4) . .
C5 C6 C7 119.1(3) . .
C1 C6 C7 122.3(3) . .
N1 C7 N2 112.3(3) . .
N1 C7 C6 123.3(3) . .
N2 C7 C6 124.4(3) . .
N1 C8 C9 129.7(4) . .
N1 C8 C13 110.3(3) . .
C9 C8 C13 119.9(4) . .
C10 C9 C8 117.6(4) . .
C10 C9 H9 121.2 . .
C8 C9 H9 121.2 . .
C9 C10 C11 122.0(4) . .
C9 C10 H10 119.0 . .
C11 C10 H10 119.0 . .
C12 C11 C10 121.6(4) . .
C12 C11 H11 119.2 . .
C10 C11 H11 119.2 . .
C11 C12 C13 116.5(4) . .
C11 C12 H12 121.7 . .
C13 C12 H12 121.7 . .
C12 C13 N2 132.7(3) . .
C12 C13 C8 122.4(3) . .
N2 C13 C8 104.8(3) . .
C19 C14 C15 120.5(3) . .
C19 C14 N2 119.5(3) . .
C15 C14 N2 119.9(3) . .
C14 C15 C16 119.3(3) . .
C14 C15 H15 120.4 . .
C16 C15 H15 120.4 . .
C15 C16 C17 121.1(3) . .
C15 C16 H16 119.5 . .
C17 C16 H16 119.5 . .
C18 C17 C16 118.8(3) . .
C18 C17 P1 122.7(2) . .
C16 C17 P1 118.4(2) . .
C17 C18 C19 120.2(3) . .
C17 C18 H18 119.9 . .
C19 C18 H18 119.9 . .
C14 C19 C18 120.1(3) . .
C14 C19 H19 120.0 . .
C18 C19 H19 120.0 . .
C25 C20 C21 120.6(4) . .
C25 C20 H20 119.7 . .
C21 C20 H20 119.7 . .
C22 C21 C20 120.6(5) . .
C22 C21 H21 119.7 . .
C20 C21 H21 119.7 . .
C21 C22 C23 119.7(5) . .
C21 C22 H22 120.1 . .
C23 C22 H22 120.1 . .
C22 C23 C24 121.2(5) . .
C22 C23 H23 119.4 . .
C24 C23 H23 119.4 . .
C25 C24 C23 119.5(5) . .
C25 C24 H24 120.2 . .
C23 C24 H24 120.2 . .
C24 C25 C20 118.4(4) . .
C24 C25 P1 118.6(3) . .
C20 C25 P1 123.0(3) . .
C31 C26 C27 118.7(4) . .
C31 C26 P1 117.8(3) . .
C27 C26 P1 123.5(3) . .
C28 C27 C26 120.4(4) . .
C28 C27 H27 119.8 . .
C26 C27 H27 119.8 . .
C29 C28 C27 119.6(5) . .
C29 C28 H28 120.2 . .
C27 C28 H28 120.2 . .
C30 C29 C28 120.4(5) . .
C30 C29 H29 119.8 . .
C28 C29 H29 119.8 . .
C29 C30 C31 120.2(5) . .
C29 C30 H30 119.9 . .
C31 C30 H30 119.9 . .
C30 C31 C26 120.5(4) . .
C30 C31 H31 119.7 . .
C26 C31 H31 119.7 . .
Cl1 C32 Cl2 113.3(4) . .
Cl1 C32 H32A 108.9 . .
Cl2 C32 H32A 108.9 . .
Cl1 C32 H32B 108.9 . .
Cl2 C32 H32B 108.9 . .
H32A C32 H32B 107.7 . .
C7 N2 C13 106.8(3) . .
C7 N2 C14 128.9(3) . .
C13 N2 C14 122.8(3) . .
C7 N1 C8 105.8(3) . .
H1WA O1W H1WB 109.5 . .
O1 P1 C26 112.35(17) . .
O1 P1 C25 112.91(18) . .
C26 P1 C25 107.99(16) . .
O1 P1 C17 112.83(15) . .
C26 P1 C17 105.22(15) . .
C25 P1 C17 104.97(15) . .

loop_
_geom_bond_atom_site_label_1
_geom_bond_atom_site_label_2
_geom_bond_distance
_geom_bond_site_symmetry_2
C1 C2 1.383(6) .
C1 C6 1.388(5) .
C1 H1 0.9300 .
C2 C3 1.375(7) .
C2 H2 0.9300 .
C3 C4 1.373(7) .
C3 H3 0.9300 .
C4 C5 1.362(6) .
C4 H4 0.9300 .
C5 C6 1.388(5) .
C5 H5 0.9300 .
C6 C7 1.475(5) .
C7 N1 1.310(4) .
C7 N2 1.381(4) .
C8 N1 1.385(5) .
C8 C9 1.398(5) .
C8 C13 1.398(5) .
C9 C10 1.369(7) .
C9 H9 0.9300 .
C10 C11 1.395(7) .
C10 H10 0.9300 .
C11 C12 1.377(6) .
C11 H11 0.9300 .
C12 C13 1.391(5) .
C12 H12 0.9300 .
C13 N2 1.394(4) .
C14 C19 1.377(5) .
C14 C15 1.383(5) .
C14 N2 1.432(4) .
C15 C16 1.388(4) .
C15 H15 0.9300 .
C16 C17 1.390(5) .
C16 H16 0.9300 .
C17 C18 1.389(5) .
C17 P1 1.813(3) .
C18 C19 1.393(4) .
C18 H18 0.9300 .
C19 H19 0.9300 .
C20 C25 1.387(5) .
C20 C21 1.393(6) .
C20 H20 0.9300 .
C21 C22 1.346(8) .
C21 H21 0.9300 .
C22 C23 1.360(8) .
C22 H22 0.9300 .
C23 C24 1.397(7) .
C23 H23 0.9300 .
C24 C25 1.382(5) .
C24 H24 0.9300 .
C25 P1 1.802(4) .
C26 C31 1.384(5) .
C26 C27 1.389(5) .
C26 P1 1.801(4) .
C27 C28 1.389(6) .
C27 H27 0.9300 .
C28 C29 1.369(7) .
C28 H28 0.9300 .
C29 C30 1.372(7) .
C29 H29 0.9300 .
C30 C31 1.374(7) .
C30 H30 0.9300 .
C31 H31 0.9300 .
C32 Cl1 1.650(7) .
C32 Cl2 1.733(7) .
C32 H32A 0.9700 .
C32 H32B 0.9700 .
O1 P1 1.484(3) .
O1W H1WA 0.8500 .
O1W H1WB 0.8500 .

loop_
_geom_torsion_atom_site_label_1
_geom_torsion_atom_site_label_2
_geom_torsion_atom_site_label_3
_geom_torsion_atom_site_label_4
_geom_torsion
_geom_torsion_site_symmetry_1
_geom_torsion_site_symmetry_2
_geom_torsion_site_symmetry_3
_geom_torsion_site_symmetry_4
C6 C1 C2 C3 -1.0(7) . . . .
C1 C2 C3 C4 0.4(7) . . . .
C2 C3 C4 C5 0.0(7) . . . .
C3 C4 C5 C6 0.4(6) . . . .
C4 C5 C6 C1 -1.0(6) . . . .
C4 C5 C6 C7 -179.3(3) . . . .
C2 C1 C6 C5 1.3(6) . . . .
C2 C1 C6 C7 179.5(4) . . . .
C5 C6 C7 N1 28.9(5) . . . .
C1 C6 C7 N1 -149.3(4) . . . .
C5 C6 C7 N2 -150.4(3) . . . .
C1 C6 C7 N2 31.4(5) . . . .
N1 C8 C9 C10 -176.5(4) . . . .
C13 C8 C9 C10 0.5(6) . . . .
C8 C9 C10 C11 -0.3(7) . . . .
C9 C10 C11 C12 0.0(8) . . . .
C10 C11 C12 C13 0.1(7) . . . .
C11 C12 C13 N2 175.2(4) . . . .
C11 C12 C13 C8 0.1(6) . . . .
N1 C8 C13 C12 177.1(3) . . . .
C9 C8 C13 C12 -0.4(6) . . . .
N1 C8 C13 N2 0.8(4) . . . .
C9 C8 C13 N2 -176.7(3) . . . .
C19 C14 C15 C16 -0.7(5) . . . .
N2 C14 C15 C16 176.4(3) . . . .
C14 C15 C16 C17 -0.7(5) . . . .
C15 C16 C17 C18 1.2(5) . . . .
C15 C16 C17 P1 179.9(3) . . . .
C16 C17 C18 C19 -0.4(5) . . . .
P1 C17 C18 C19 -179.0(3) . . . .
C15 C14 C19 C18 1.6(5) . . . .
N2 C14 C19 C18 -175.6(3) . . . .
C17 C18 C19 C14 -1.0(5) . . . .
C25 C20 C21 C22 0.0(7) . . . .
C20 C21 C22 C23 1.1(8) . . . .
C21 C22 C23 C24 -1.3(10) . . . .
C22 C23 C24 C25 0.4(9) . . . .
C23 C24 C25 C20 0.7(7) . . . .
C23 C24 C25 P1 -179.7(4) . . . .
C21 C20 C25 C24 -0.9(6) . . . .
C21 C20 C25 P1 179.5(3) . . . .
C31 C26 C27 C28 -1.4(6) . . . .
P1 C26 C27 C28 175.6(3) . . . .
C26 C27 C28 C29 0.4(7) . . . .
C27 C28 C29 C30 0.8(7) . . . .
C28 C29 C30 C31 -1.1(8) . . . .
C29 C30 C31 C26 0.1(7) . . . .
C27 C26 C31 C30 1.1(6) . . . .
P1 C26 C31 C30 -176.1(3) . . . .
N1 C7 N2 C13 -0.6(4) . . . .
C6 C7 N2 C13 178.8(3) . . . .
N1 C7 N2 C14 -166.7(3) . . . .
C6 C7 N2 C14 12.6(5) . . . .
C12 C13 N2 C7 -175.9(4) . . . .
C8 C13 N2 C7 -0.1(4) . . . .
C12 C13 N2 C14 -8.7(6) . . . .
C8 C13 N2 C14 167.0(3) . . . .
C19 C14 N2 C7 -134.8(4) . . . .
C15 C14 N2 C7 48.0(5) . . . .
C19 C14 N2 C13 61.0(4) . . . .
C15 C14 N2 C13 -116.1(4) . . . .
N2 C7 N1 C8 1.1(4) . . . .
C6 C7 N1 C8 -178.3(3) . . . .
C9 C8 N1 C7 176.0(4) . . . .
C13 C8 N1 C7 -1.2(4) . . . .
C31 C26 P1 O1 -34.1(3) . . . .
C27 C26 P1 O1 148.9(3) . . . .
C31 C26 P1 C25 -159.2(3) . . . .
C27 C26 P1 C25 23.7(3) . . . .
C31 C26 P1 C17 89.1(3) . . . .
C27 C26 P1 C17 -88.0(3) . . . .
C24 C25 P1 O1 -21.1(4) . . . .
C20 C25 P1 O1 158.5(3) . . . .
C24 C25 P1 C26 103.8(3) . . . .
C20 C25 P1 C26 -76.6(3) . . . .
C24 C25 P1 C17 -144.4(3) . . . .
C20 C25 P1 C17 35.2(4) . . . .
C18 C17 P1 O1 106.0(3) . . . .
C16 C17 P1 O1 -72.6(3) . . . .
C18 C17 P1 C26 -16.9(3) . . . .
C16 C17 P1 C26 164.6(3) . . . .
C18 C17 P1 C25 -130.7(3) . . . .
C16 C17 P1 C25 50.7(3) . . . .
